data_4316006
loop_
_publ_author_name
'Michael Knorr'
'Abdoulaye Pam'
'Abderrahim Khatyr'
'Carsten Strohmann'
'Marek M. Kubicki'
'Yoann Rousselin'
'Shawkat M. Aly'
'Daniel Fortin'
'Pierre D. Harvey'

_publ_contact_author_address
;
Anorganische Chemie
Technische Universitaet Dortmund
Otto-Hahn-Strasse 6
44227 Dortmund
Germany
;
_publ_contact_author_email mail@carsten-strohmann.de
_publ_contact_author_name 'Carsten Strohmann'
_publ_contact_author_phone '0049 231 755 7063'
_publ_section_title
;
 Reactivity of CuI and CuBr toward Et2S: a Reinvestigation on the
 Self-Assembly of Luminescent Copper(I) Coordination Polymers
;
_journal_name_full 'Inorganic Chemistry'
_journal_page_first 5834
_journal_page_last 5844
_journal_paper_doi 10.1021/ic901906h
_journal_volume 49
_journal_year 2010
_chemical_formula_moiety 'C12 H30 Br3 Cu3 S3'
_chemical_formula_sum 'C12 H30 Br3 Cu3 S3'
_chemical_formula_weight 700.89
_chemical_name_systematic
;
 ?
;
_space_group_IT_number 60
_symmetry_cell_setting orthorhombic
_symmetry_space_group_name_Hall '-P 2n 2ab'
_symmetry_space_group_name_H-M 'P b c n'
_atom_sites_solution_hydrogens geom
_atom_sites_solution_primary direct
_atom_sites_solution_secondary difmap
_audit_creation_method SHELXL-97
_cell_angle_alpha 90.00
_cell_angle_beta 90.00
_cell_angle_gamma 90.00
_cell_formula_units_Z 8
_cell_length_a 14.675(5)
_cell_length_b 12.9230(3)
_cell_length_c 23.3158(4)
_cell_measurement_reflns_used 5571
_cell_measurement_temperature 115(2)
_cell_measurement_theta_max 27.485
_cell_measurement_theta_min 0.998
_cell_volume 4421.7(15)
_computing_cell_refinement 'HKL Scalepack (Otwinowski & Minor 1997)'
_computing_data_collection 'Collect (Bruker AXS BV, 1997-2004)'
_computing_data_reduction 'HKL Denzo and Scalepack (Otwinowski & Minor 1997)'
_computing_molecular_graphics 'ORTEP3 (Farrugia,1997)'
_computing_publication_material 'WinGX publication routines (Farrugia, 1999)'
_computing_structure_refinement 'SHELXL-97 (Sheldrick, 1997)'
_computing_structure_solution 'SIR92 (Altomare et al., 1993)'
_diffrn_ambient_temperature 115(2)
_diffrn_measured_fraction_theta_full 1.000
_diffrn_measured_fraction_theta_max 1.000
_diffrn_measurement_device_type 'Nonius Kappa APEX-II'
_diffrn_measurement_method CCD
_diffrn_radiation_monochromator graphite
_diffrn_radiation_source 'fine-focus sealed tube'
_diffrn_radiation_type MoK\a
_diffrn_radiation_wavelength 0.71073
_diffrn_reflns_av_R_equivalents 0.0712
_diffrn_reflns_av_sigmaI/netI 0.0370
_diffrn_reflns_limit_h_max 18
_diffrn_reflns_limit_h_min -19
_diffrn_reflns_limit_k_max 16
_diffrn_reflns_limit_k_min -16
_diffrn_reflns_limit_l_max 30
_diffrn_reflns_limit_l_min -30
_diffrn_reflns_number 33594
_diffrn_reflns_theta_full 27.48
_diffrn_reflns_theta_max 27.48
_diffrn_reflns_theta_min 2.10
_exptl_absorpt_coefficient_mu 8.556
_exptl_absorpt_correction_T_max 0.2577
_exptl_absorpt_correction_T_min 0.1134
_exptl_absorpt_correction_type multi-scan
_exptl_absorpt_process_details
;
[c.f. r.h. blessing, acta cryst. (1995), a51, 33-38]
;
_exptl_crystal_colour colourless
_exptl_crystal_density_diffrn 2.106
_exptl_crystal_density_method 'not measured'
_exptl_crystal_description Prism
_exptl_crystal_F_000 2736
_exptl_crystal_size_max 0.22
_exptl_crystal_size_mid 0.20
_exptl_crystal_size_min 0.12
_refine_diff_density_max 0.751
_refine_diff_density_min -0.648
_refine_diff_density_rms 0.139
_refine_ls_extinction_method none
_refine_ls_goodness_of_fit_ref 1.114
_refine_ls_hydrogen_treatment noref
_refine_ls_matrix_type full
_refine_ls_number_constraints 0
_refine_ls_number_parameters 196
_refine_ls_number_reflns 5079
_refine_ls_number_restraints 0
_refine_ls_restrained_S_all 1.114
_refine_ls_R_factor_all 0.0494
_refine_ls_R_factor_gt 0.0370
_refine_ls_shift/su_max 0.001
_refine_ls_shift/su_mean 0.000
_refine_ls_structure_factor_coef Fsqd
_refine_ls_weighting_details 'calc w=1/[\s^2^(Fo^2^)+(0.0181P)^2^+16.0225P] where P=(Fo^2^+2Fc^2^)/3'
_refine_ls_weighting_scheme calc
_refine_ls_wR_factor_gt 0.0694
_refine_ls_wR_factor_ref 0.0741
_reflns_number_gt 4304
_reflns_number_total 5079
_reflns_threshold_expression >2sigma(I)
_cod_data_source_file ic901906h_si_002_6.cif
_cod_data_source_block cubr115K
_cod_database_code 4316006

loop_
_symmetry_equiv_pos_as_xyz
'x, y, z'
'-x+1/2, -y+1/2, z+1/2'
'x+1/2, -y+1/2, -z'
'-x, y, -z+1/2'
'-x, -y, -z'
'x-1/2, y-1/2, -z-1/2'
'-x-1/2, y-1/2, z'
'x, -y, z-1/2'

loop_
_atom_site_label
_atom_site_type_symbol
_atom_site_fract_x
_atom_site_fract_y
_atom_site_fract_z
_atom_site_U_iso_or_equiv
_atom_site_adp_type
_atom_site_occupancy
_atom_site_symmetry_multiplicity
_atom_site_calc_flag
_atom_site_refinement_flags
_atom_site_disorder_assembly
_atom_site_disorder_group
C1 C -0.3904(4) -0.0662(4) 0.1912(2) 0.0327(11) Uani 1 1 d . . .
H1A H -0.3477 -0.1136 0.2110 0.039 Uiso 1 1 calc R . .
H1B H -0.4294 -0.0331 0.2206 0.039 Uiso 1 1 calc R . .
C2 C -0.4497(4) -0.1277(4) 0.1496(3) 0.0476(16) Uani 1 1 d . . .
H2A H -0.4941 -0.0813 0.1316 0.071 Uiso 1 1 calc R . .
H2B H -0.4819 -0.1823 0.1705 0.071 Uiso 1 1 calc R . .
H2C H -0.4111 -0.1588 0.1199 0.071 Uiso 1 1 calc R . .
C3 C -0.2502(3) 0.0721(3) 0.21022(18) 0.0222(9) Uani 1 1 d . . .
H3A H -0.2857 0.1058 0.2411 0.027 Uiso 1 1 calc R . .
H3B H -0.2197 0.0105 0.2266 0.027 Uiso 1 1 calc R . .
C4 C -0.1792(3) 0.1468(4) 0.18786(19) 0.0245(10) Uani 1 1 d . . .
H4A H -0.1438 0.1133 0.1574 0.037 Uiso 1 1 calc R . .
H4B H -0.1384 0.1669 0.2192 0.037 Uiso 1 1 calc R . .
H4C H -0.2094 0.2084 0.1725 0.037 Uiso 1 1 calc R . .
C5 C -0.4323(3) 0.1875(3) -0.00554(19) 0.0250(10) Uani 1 1 d . . .
H5A H -0.4991 0.1793 -0.0091 0.030 Uiso 1 1 calc R . .
H5B H -0.4103 0.2232 -0.0405 0.030 Uiso 1 1 calc R . .
C6 C -0.3892(3) 0.0817(3) -0.00258(19) 0.0254(10) Uani 1 1 d . . .
H6A H -0.3232 0.0890 0.0023 0.038 Uiso 1 1 calc R . .
H6B H -0.4018 0.0440 -0.0382 0.038 Uiso 1 1 calc R . .
H6C H -0.4146 0.0435 0.0300 0.038 Uiso 1 1 calc R . .
C7 C -0.2849(3) 0.2905(4) 0.05187(19) 0.0235(10) Uani 1 1 d . . .
H7A H -0.2656 0.3321 0.0854 0.028 Uiso 1 1 calc R . .
H7B H -0.2534 0.2229 0.0542 0.028 Uiso 1 1 calc R . .
C8 C -0.2543(3) 0.3449(4) -0.0019(2) 0.0312(11) Uani 1 1 d . . .
H8A H -0.2724 0.3041 -0.0355 0.047 Uiso 1 1 calc R . .
H8B H -0.1879 0.3526 -0.0014 0.047 Uiso 1 1 calc R . .
H8C H -0.2829 0.4134 -0.0039 0.047 Uiso 1 1 calc R . .
C9 C -0.6983(3) 0.4017(4) 0.10764(18) 0.0230(10) Uani 1 1 d . . .
H9A H -0.7161 0.4675 0.0890 0.028 Uiso 1 1 calc R . .
H9B H -0.7030 0.3462 0.0785 0.028 Uiso 1 1 calc R . .
C10 C -0.7649(3) 0.3790(4) 0.15532(19) 0.0258(10) Uani 1 1 d . . .
H10A H -0.7457 0.3166 0.1759 0.039 Uiso 1 1 calc R . .
H10B H -0.8258 0.3682 0.1391 0.039 Uiso 1 1 calc R . .
H10C H -0.7665 0.4376 0.1820 0.039 Uiso 1 1 calc R . .
C11 C -0.5773(3) 0.5276(3) 0.17366(18) 0.0189(9) Uani 1 1 d . . .
H11A H -0.6122 0.5152 0.2093 0.023 Uiso 1 1 calc R . .
H11B H -0.5132 0.5412 0.1847 0.023 Uiso 1 1 calc R . .
C12 C -0.6151(4) 0.6239(3) 0.1447(2) 0.0321(12) Uani 1 1 d . . .
H12A H -0.5853 0.6333 0.1074 0.048 Uiso 1 1 calc R . .
H12B H -0.6034 0.6844 0.1689 0.048 Uiso 1 1 calc R . .
H12C H -0.6809 0.6159 0.1391 0.048 Uiso 1 1 calc R . .
Br1 Br -0.58648(3) 0.11760(3) 0.14787(2) 0.02459(11) Uani 1 1 d . . .
Br2 Br -0.38144(3) 0.31284(3) 0.209862(17) 0.01883(10) Uani 1 1 d . . .
Br3 Br -0.40880(3) 0.58589(3) 0.036820(17) 0.01905(10) Uani 1 1 d . . .
Cu1 Cu -0.42501(4) 0.16605(4) 0.13820(2) 0.01907(12) Uani 1 1 d . . .
Cu2 Cu -0.55232(4) 0.27948(4) 0.19497(2) 0.02133(13) Uani 1 1 d . . .
Cu3 Cu -0.49052(4) 0.42166(4) 0.04855(2) 0.01842(12) Uani 1 1 d . . .
S1 S -0.32663(8) 0.03216(8) 0.15305(5) 0.0207(2) Uani 1 1 d . . .
S2 S -0.40759(7) 0.26837(8) 0.05677(4) 0.0161(2) Uani 1 1 d . . .
S3 S -0.58065(7) 0.41146(8) 0.13062(4) 0.0161(2) Uani 1 1 d . . .

loop_
_atom_site_aniso_label
_atom_site_aniso_U_11
_atom_site_aniso_U_22
_atom_site_aniso_U_33
_atom_site_aniso_U_23
_atom_site_aniso_U_13
_atom_site_aniso_U_12
C1 0.035(3) 0.023(2) 0.041(3) 0.007(2) -0.006(2) -0.003(2)
C2 0.042(3) 0.021(3) 0.079(5) 0.004(3) -0.024(3) -0.002(3)
C3 0.024(2) 0.024(2) 0.019(2) 0.0013(18) -0.0037(18) 0.003(2)
C4 0.021(2) 0.031(2) 0.022(2) 0.0022(19) -0.0011(18) 0.000(2)
C5 0.035(3) 0.020(2) 0.019(2) -0.0034(18) -0.0075(19) 0.001(2)
C6 0.039(3) 0.021(2) 0.017(2) -0.0008(17) 0.0017(19) 0.006(2)
C7 0.018(2) 0.026(2) 0.027(2) -0.0023(19) 0.0035(18) -0.0003(19)
C8 0.028(3) 0.032(3) 0.033(3) 0.009(2) 0.014(2) 0.003(2)
C9 0.019(2) 0.031(2) 0.019(2) -0.0003(18) -0.0022(17) -0.005(2)
C10 0.020(2) 0.035(3) 0.023(2) 0.003(2) -0.0022(18) 0.000(2)
C11 0.022(2) 0.016(2) 0.019(2) -0.0004(16) 0.0012(17) -0.0026(18)
C12 0.043(3) 0.015(2) 0.038(3) 0.003(2) 0.007(2) 0.005(2)
Br1 0.0206(2) 0.0209(2) 0.0324(2) -0.00587(18) 0.00263(18) -0.00321(19)
Br2 0.0195(2) 0.0216(2) 0.01539(19) -0.00322(16) 0.00145(16) -0.00247(18)
Br3 0.0211(2) 0.0201(2) 0.0159(2) 0.00121(16) -0.00301(16) -0.00296(18)
Cu1 0.0200(3) 0.0190(3) 0.0182(3) 0.0019(2) 0.0001(2) 0.0015(2)
Cu2 0.0250(3) 0.0191(3) 0.0199(3) 0.0009(2) 0.0027(2) 0.0017(2)
Cu3 0.0204(3) 0.0195(3) 0.0154(2) 0.0013(2) 0.0003(2) 0.0002(2)
S1 0.0218(6) 0.0202(5) 0.0202(5) -0.0014(4) -0.0038(4) 0.0037(5)
S2 0.0178(5) 0.0165(5) 0.0141(4) 0.0002(4) -0.0002(4) 0.0017(4)
S3 0.0178(5) 0.0163(5) 0.0143(5) -0.0006(4) 0.0021(4) -0.0009(4)

loop_
_atom_type_symbol
_atom_type_description
_atom_type_scat_dispersion_real
_atom_type_scat_dispersion_imag
_atom_type_scat_source
C C 0.0033 0.0016 'International Tables Vol C Tables 4.2.6.8 and 6.1.1.4'
H H 0.0000 0.0000 'International Tables Vol C Tables 4.2.6.8 and 6.1.1.4'
Br Br -0.2901 2.4595 'International Tables Vol C Tables 4.2.6.8 and 6.1.1.4'
Cu Cu 0.3201 1.2651 'International Tables Vol C Tables 4.2.6.8 and 6.1.1.4'
S S 0.1246 0.1234 'International Tables Vol C Tables 4.2.6.8 and 6.1.1.4'

loop_
_geom_angle_atom_site_label_1
_geom_angle_atom_site_label_2
_geom_angle_atom_site_label_3
_geom_angle
_geom_angle_site_symmetry_1
_geom_angle_site_symmetry_3
_geom_angle_publ_flag
C2 C1 S1 110.3(4) . . ?
C2 C1 H1A 109.6 . . ?
S1 C1 H1A 109.6 . . ?
C2 C1 H1B 109.6 . . ?
S1 C1 H1B 109.6 . . ?
H1A C1 H1B 108.1 . . ?
C1 C2 H2A 109.5 . . ?
C1 C2 H2B 109.5 . . ?
H2A C2 H2B 109.5 . . ?
C1 C2 H2C 109.5 . . ?
H2A C2 H2C 109.5 . . ?
H2B C2 H2C 109.5 . . ?
C4 C3 S1 110.7(3) . . ?
C4 C3 H3A 109.5 . . ?
S1 C3 H3A 109.5 . . ?
C4 C3 H3B 109.5 . . ?
S1 C3 H3B 109.5 . . ?
H3A C3 H3B 108.1 . . ?
C3 C4 H4A 109.5 . . ?
C3 C4 H4B 109.5 . . ?
H4A C4 H4B 109.5 . . ?
C3 C4 H4C 109.5 . . ?
H4A C4 H4C 109.5 . . ?
H4B C4 H4C 109.5 . . ?
C6 C5 S2 113.5(3) . . ?
C6 C5 H5A 108.9 . . ?
S2 C5 H5A 108.9 . . ?
C6 C5 H5B 108.9 . . ?
S2 C5 H5B 108.9 . . ?
H5A C5 H5B 107.7 . . ?
C5 C6 H6A 109.5 . . ?
C5 C6 H6B 109.5 . . ?
H6A C6 H6B 109.5 . . ?
C5 C6 H6C 109.5 . . ?
H6A C6 H6C 109.5 . . ?
H6B C6 H6C 109.5 . . ?
C8 C7 S2 114.8(3) . . ?
C8 C7 H7A 108.6 . . ?
S2 C7 H7A 108.6 . . ?
C8 C7 H7B 108.6 . . ?
S2 C7 H7B 108.6 . . ?
H7A C7 H7B 107.6 . . ?
C7 C8 H8A 109.5 . . ?
C7 C8 H8B 109.5 . . ?
H8A C8 H8B 109.5 . . ?
C7 C8 H8C 109.5 . . ?
H8A C8 H8C 109.5 . . ?
H8B C8 H8C 109.5 . . ?
C10 C9 S3 114.4(3) . . ?
C10 C9 H9A 108.7 . . ?
S3 C9 H9A 108.7 . . ?
C10 C9 H9B 108.7 . . ?
S3 C9 H9B 108.7 . . ?
H9A C9 H9B 107.6 . . ?
C9 C10 H10A 109.5 . . ?
C9 C10 H10B 109.5 . . ?
H10A C10 H10B 109.5 . . ?
C9 C10 H10C 109.5 . . ?
H10A C10 H10C 109.5 . . ?
H10B C10 H10C 109.5 . . ?
C12 C11 S3 115.0(3) . . ?
C12 C11 H11A 108.5 . . ?
S3 C11 H11A 108.5 . . ?
C12 C11 H11B 108.5 . . ?
S3 C11 H11B 108.5 . . ?
H11A C11 H11B 107.5 . . ?
C11 C12 H12A 109.5 . . ?
C11 C12 H12B 109.5 . . ?
H12A C12 H12B 109.5 . . ?
C11 C12 H12C 109.5 . . ?
H12A C12 H12C 109.5 . . ?
H12B C12 H12C 109.5 . . ?
Cu2 Br1 Cu1 67.76(2) . . ?
Cu2 Br2 Cu2 72.95(2) 4_455 . ?
Cu2 Br2 Cu1 110.70(2) 4_455 . ?
Cu2 Br2 Cu1 63.372(19) . . ?
Cu3 Br3 Cu3 76.37(2) . 5_465 ?
S1 Cu1 S2 119.04(4) . . ?
S1 Cu1 Br1 113.75(4) . . ?
S2 Cu1 Br1 108.96(3) . . ?
S1 Cu1 Br2 107.43(4) . . ?
S2 Cu1 Br2 94.73(3) . . ?
Br1 Cu1 Br2 111.25(2) . . ?
S1 Cu1 Cu2 140.39(4) . . ?
S2 Cu1 Cu2 99.57(3) . . ?
Br1 Cu1 Cu2 55.32(2) . . ?
Br2 Cu1 Cu2 57.60(2) . . ?
S3 Cu2 Br1 107.87(3) . . ?
S3 Cu2 Br2 112.67(3) . 4_455 ?
Br1 Cu2 Br2 118.67(3) . 4_455 ?
S3 Cu2 Br2 98.03(3) . . ?
Br1 Cu2 Br2 114.18(3) . . ?
Br2 Cu2 Br2 103.56(3) 4_455 . ?
S3 Cu2 Cu1 101.87(3) . . ?
Br1 Cu2 Cu1 56.92(2) . . ?
Br2 Cu2 Cu1 143.61(3) 4_455 . ?
Br2 Cu2 Cu1 59.02(2) . . ?
S3 Cu2 Cu2 130.54(3) . 4_455 ?
Br1 Cu2 Cu2 119.787(17) . 4_455 ?
Br2 Cu2 Cu2 55.18(2) 4_455 4_455 ?
Br2 Cu2 Cu2 51.87(2) . 4_455 ?
Cu1 Cu2 Cu2 93.73(3) . 4_455 ?
S3 Cu3 S2 100.41(4) . . ?
S3 Cu3 Br3 114.71(3) . . ?
S2 Cu3 Br3 119.26(4) . . ?
S3 Cu3 Br3 108.58(4) . 5_465 ?
S2 Cu3 Br3 110.07(3) . 5_465 ?
Br3 Cu3 Br3 103.63(2) . 5_465 ?
S3 Cu3 Cu3 126.54(4) . 5_465 ?
S2 Cu3 Cu3 132.24(4) . 5_465 ?
Br3 Cu3 Cu3 52.226(19) . 5_465 ?
Br3 Cu3 Cu3 51.403(18) 5_465 5_465 ?
C1 S1 C3 99.1(2) . . ?
C1 S1 Cu1 106.26(18) . . ?
C3 S1 Cu1 106.65(15) . . ?
C7 S2 C5 103.6(2) . . ?
C7 S2 Cu1 104.37(15) . . ?
C5 S2 Cu1 107.57(15) . . ?
C7 S2 Cu3 112.09(16) . . ?
C5 S2 Cu3 108.50(15) . . ?
Cu1 S2 Cu3 119.48(5) . . ?
C11 S3 C9 104.4(2) . . ?
C11 S3 Cu2 104.36(14) . . ?
C9 S3 Cu2 108.18(15) . . ?
C11 S3 Cu3 113.18(14) . . ?
C9 S3 Cu3 107.59(14) . . ?
Cu2 S3 Cu3 118.24(5) . . ?

loop_
_geom_bond_atom_site_label_1
_geom_bond_atom_site_label_2
_geom_bond_distance
_geom_bond_site_symmetry_2
_geom_bond_publ_flag
C1 C2 1.526(7) . ?
C1 S1 1.813(5) . ?
C1 H1A 0.9900 . ?
C1 H1B 0.9900 . ?
C2 H2A 0.9800 . ?
C2 H2B 0.9800 . ?
C2 H2C 0.9800 . ?
C3 C4 1.513(6) . ?
C3 S1 1.817(4) . ?
C3 H3A 0.9900 . ?
C3 H3B 0.9900 . ?
C4 H4A 0.9800 . ?
C4 H4B 0.9800 . ?
C4 H4C 0.9800 . ?
C5 C6 1.507(6) . ?
C5 S2 1.826(4) . ?
C5 H5A 0.9900 . ?
C5 H5B 0.9900 . ?
C6 H6A 0.9800 . ?
C6 H6B 0.9800 . ?
C6 H6C 0.9800 . ?
C7 C8 1.506(6) . ?
C7 S2 1.826(5) . ?
C7 H7A 0.9900 . ?
C7 H7B 0.9900 . ?
C8 H8A 0.9800 . ?
C8 H8B 0.9800 . ?
C8 H8C 0.9800 . ?
C9 C10 1.509(6) . ?
C9 S3 1.812(4) . ?
C9 H9A 0.9900 . ?
C9 H9B 0.9900 . ?
C10 H10A 0.9800 . ?
C10 H10B 0.9800 . ?
C10 H10C 0.9800 . ?
C11 C12 1.520(6) . ?
C11 S3 1.807(4) . ?
C11 H11A 0.9900 . ?
C11 H11B 0.9900 . ?
C12 H12A 0.9800 . ?
C12 H12B 0.9800 . ?
C12 H12C 0.9800 . ?
Br1 Cu2 2.4153(7) . ?
Br1 Cu1 2.4612(11) . ?
Br2 Cu2 2.4606(7) 4_455 ?
Br2 Cu2 2.5679(11) . ?
Br2 Cu1 2.6075(7) . ?
Br3 Cu3 2.4530(7) . ?
Br3 Cu3 2.4808(7) 5_465 ?
Cu1 S1 2.2799(12) . ?
Cu1 S2 2.3278(11) . ?
Cu1 Cu2 2.7187(9) . ?
Cu2 S3 2.3094(11) . ?
Cu2 Br2 2.4606(7) 4_455 ?
Cu2 Cu2 2.9904(11) 4_455 ?
Cu3 S3 2.3298(11) . ?
Cu3 S2 2.3328(12) . ?
Cu3 Br3 2.4808(7) 5_465 ?
Cu3 Cu3 3.0502(10) 5_465 ?

loop_
_geom_torsion_atom_site_label_1
_geom_torsion_atom_site_label_2
_geom_torsion_atom_site_label_3
_geom_torsion_atom_site_label_4
_geom_torsion
_geom_torsion_site_symmetry_1
_geom_torsion_site_symmetry_2
_geom_torsion_site_symmetry_3
_geom_torsion_site_symmetry_4
_geom_torsion_publ_flag
Cu2 Br1 Cu1 S1 135.98(4) . . . . ?
Cu2 Br1 Cu1 S2 -88.63(4) . . . . ?
Cu2 Br1 Cu1 Br2 14.50(2) . . . . ?
Cu2 Br2 Cu1 S1 -81.91(4) 4_455 . . . ?
Cu2 Br2 Cu1 S1 -139.21(4) . . . . ?
Cu2 Br2 Cu1 S2 155.65(3) 4_455 . . . ?
Cu2 Br2 Cu1 S2 98.35(3) . . . . ?
Cu2 Br2 Cu1 Br1 43.19(3) 4_455 . . . ?
Cu2 Br2 Cu1 Br1 -14.11(2) . . . . ?
Cu2 Br2 Cu1 Cu2 57.30(2) 4_455 . . . ?
Cu1 Br1 Cu2 S3 92.74(4) . . . . ?
Cu1 Br1 Cu2 Br2 -137.63(3) . . . 4_455 ?
Cu1 Br1 Cu2 Br2 -15.06(2) . . . . ?
Cu1 Br1 Cu2 Cu2 -73.53(4) . . . 4_455 ?
Cu2 Br2 Cu2 S3 136.36(3) 4_455 . . . ?
Cu1 Br2 Cu2 S3 -99.06(3) . . . . ?
Cu2 Br2 Cu2 Br1 -109.87(2) 4_455 . . . ?
Cu1 Br2 Cu2 Br1 14.71(2) . . . . ?
Cu2 Br2 Cu2 Br2 20.62(3) 4_455 . . 4_455 ?
Cu1 Br2 Cu2 Br2 145.19(3) . . . 4_455 ?
Cu2 Br2 Cu2 Cu1 -124.575(19) 4_455 . . . ?
Cu1 Br2 Cu2 Cu2 124.575(19) . . . 4_455 ?
S1 Cu1 Cu2 S3 170.17(6) . . . . ?
S2 Cu1 Cu2 S3 2.77(4) . . . . ?
Br1 Cu1 Cu2 S3 -103.73(4) . . . . ?
Br2 Cu1 Cu2 S3 92.31(3) . . . . ?
S1 Cu1 Cu2 Br1 -86.10(6) . . . . ?
S2 Cu1 Cu2 Br1 106.50(4) . . . . ?
Br2 Cu1 Cu2 Br1 -163.96(3) . . . . ?
S1 Cu1 Cu2 Br2 8.57(9) . . . 4_455 ?
S2 Cu1 Cu2 Br2 -158.83(5) . . . 4_455 ?
Br1 Cu1 Cu2 Br2 94.67(5) . . . 4_455 ?
Br2 Cu1 Cu2 Br2 -69.29(4) . . . 4_455 ?
S1 Cu1 Cu2 Br2 77.86(6) . . . . ?
S2 Cu1 Cu2 Br2 -89.54(3) . . . . ?
Br1 Cu1 Cu2 Br2 163.96(3) . . . . ?
S1 Cu1 Cu2 Cu2 37.39(6) . . . 4_455 ?
S2 Cu1 Cu2 Cu2 -130.02(3) . . . 4_455 ?
Br1 Cu1 Cu2 Cu2 123.48(2) . . . 4_455 ?
Br2 Cu1 Cu2 Cu2 -40.472(18) . . . 4_455 ?
Cu3 Br3 Cu3 S3 -118.20(4) 5_465 . . . ?
Cu3 Br3 Cu3 S2 122.73(4) 5_465 . . . ?
Cu3 Br3 Cu3 Br3 0.0 5_465 . . 5_465 ?
C2 C1 S1 C3 -169.8(4) . . . . ?
C2 C1 S1 Cu1 79.8(4) . . . . ?
C4 C3 S1 C1 172.9(3) . . . . ?
C4 C3 S1 Cu1 -77.0(3) . . . . ?
S2 Cu1 S1 C1 -149.07(18) . . . . ?
Br1 Cu1 S1 C1 -18.50(18) . . . . ?
Br2 Cu1 S1 C1 105.08(18) . . . . ?
Cu2 Cu1 S1 C1 45.17(19) . . . . ?
S2 Cu1 S1 C3 105.94(16) . . . . ?
Br1 Cu1 S1 C3 -123.50(15) . . . . ?
Br2 Cu1 S1 C3 0.08(16) . . . . ?
Cu2 Cu1 S1 C3 -59.82(17) . . . . ?
C8 C7 S2 C5 60.5(4) . . . . ?
C8 C7 S2 Cu1 173.0(3) . . . . ?
C8 C7 S2 Cu3 -56.3(4) . . . . ?
C6 C5 S2 C7 66.0(4) . . . . ?
C6 C5 S2 Cu1 -44.2(4) . . . . ?
C6 C5 S2 Cu3 -174.7(3) . . . . ?
S1 Cu1 S2 C7 -43.31(16) . . . . ?
Br1 Cu1 S2 C7 -175.98(15) . . . . ?
Br2 Cu1 S2 C7 69.63(16) . . . . ?
Cu2 Cu1 S2 C7 127.54(16) . . . . ?
S1 Cu1 S2 C5 66.33(18) . . . . ?
Br1 Cu1 S2 C5 -66.34(17) . . . . ?
Br2 Cu1 S2 C5 179.27(17) . . . . ?
Cu2 Cu1 S2 C5 -122.82(17) . . . . ?
S1 Cu1 S2 Cu3 -169.52(5) . . . . ?
Br1 Cu1 S2 Cu3 57.81(6) . . . . ?
Br2 Cu1 S2 Cu3 -56.58(5) . . . . ?
Cu2 Cu1 S2 Cu3 1.33(6) . . . . ?
S3 Cu3 S2 C7 -127.27(16) . . . . ?
Br3 Cu3 S2 C7 -1.09(17) . . . . ?
Br3 Cu3 S2 C7 118.40(16) 5_465 . . . ?
Cu3 Cu3 S2 C7 62.83(17) 5_465 . . . ?
S3 Cu3 S2 C5 118.92(18) . . . . ?
Br3 Cu3 S2 C5 -114.91(17) . . . . ?
Br3 Cu3 S2 C5 4.59(18) 5_465 . . . ?
Cu3 Cu3 S2 C5 -50.98(18) 5_465 . . . ?
S3 Cu3 S2 Cu1 -4.78(6) . . . . ?
Br3 Cu3 S2 Cu1 121.39(5) . . . . ?
Br3 Cu3 S2 Cu1 -119.11(5) 5_465 . . . ?
Cu3 Cu3 S2 Cu1 -174.69(4) 5_465 . . . ?
C12 C11 S3 C9 -53.1(4) . . . . ?
C12 C11 S3 Cu2 -166.6(3) . . . . ?
C12 C11 S3 Cu3 63.6(4) . . . . ?
C10 C9 S3 C11 -67.8(4) . . . . ?
C10 C9 S3 Cu2 42.9(4) . . . . ?
C10 C9 S3 Cu3 171.7(3) . . . . ?
Br1 Cu2 S3 C11 168.03(15) . . . . ?
Br2 Cu2 S3 C11 35.11(15) 4_455 . . . ?
Br2 Cu2 S3 C11 -73.28(15) . . . . ?
Cu1 Cu2 S3 C11 -133.18(15) . . . . ?
Cu2 Cu2 S3 C11 -27.69(16) 4_455 . . . ?
Br1 Cu2 S3 C9 57.30(16) . . . . ?
Br2 Cu2 S3 C9 -75.61(16) 4_455 . . . ?
Br2 Cu2 S3 C9 176.00(16) . . . . ?
Cu1 Cu2 S3 C9 116.09(16) . . . . ?
Cu2 Cu2 S3 C9 -138.42(16) 4_455 . . . ?
Br1 Cu2 S3 Cu3 -65.19(6) . . . . ?
Br2 Cu2 S3 Cu3 161.89(4) 4_455 . . . ?
Br2 Cu2 S3 Cu3 53.50(5) . . . . ?
Cu1 Cu2 S3 Cu3 -6.41(6) . . . . ?
Cu2 Cu2 S3 Cu3 99.08(6) 4_455 . . . ?
S2 Cu3 S3 C11 129.47(16) . . . . ?
Br3 Cu3 S3 C11 0.29(16) . . . . ?
Br3 Cu3 S3 C11 -115.07(16) 5_465 . . . ?
Cu3 Cu3 S3 C11 -59.83(17) 5_465 . . . ?
S2 Cu3 S3 C9 -115.75(17) . . . . ?
Br3 Cu3 S3 C9 115.07(17) . . . . ?
Br3 Cu3 S3 C9 -0.29(17) 5_465 . . . ?
Cu3 Cu3 S3 C9 54.96(17) 5_465 . . . ?
S2 Cu3 S3 Cu2 7.05(6) . . . . ?
Br3 Cu3 S3 Cu2 -122.13(5) . . . . ?
Br3 Cu3 S3 Cu2 122.51(5) 5_465 . . . ?
Cu3 Cu3 S3 Cu2 177.75(4) 5_465 . . . ?
